data_4341423
loop_
_publ_author_name
'Li, Jun'
'Smith, Andrew E.'
'Jiang, Peng'
'Stalick, Judith K.'
'Sleight, Arthur W.'
'Subramanian, M. A.'

_publ_section_title
;
 True Composition and Structure of Hexagonal &quot;YAlO3&quot;, Actually
 Y3Al3O8CO3.
;
_journal_issue 3
_journal_name_full 'Inorganic chemistry'
_journal_page_first 837
_journal_page_last 844
_journal_paper_doi 10.1021/ic502027k
_journal_volume 54
_journal_year 2015
_chemical_formula_sum 'C0.33 Al O3.66 Y'
_chemical_formula_weight 178.50
_space_group_IT_number 194
_symmetry_cell_setting hexagonal
_symmetry_space_group_name_Hall '-P 6c 2c'
_symmetry_space_group_name_H-M 'P 63/m m c'
_audit_creation_date 2014-08-13T20:41
_audit_creation_method 'from EXP file using GSAS2CIF'
_audit_update_record ' 2014-08-13T20:41  Initial CIF as created by GSAS2CIF'
_cell_angle_alpha 90.0
_cell_angle_beta 90.0
_cell_angle_gamma 120.0
_cell_formula_units_Z 2
_cell_length_a 3.6798(1)
_cell_length_b 3.6798(1)
_cell_length_c 10.496(1)
_cell_measurement_reflns_used 3137
_cell_measurement_temperature 300(2)
_cell_measurement_theta_max 80.00
_cell_measurement_theta_min 5.0
_cell_volume 123.084(13)
_diffrn_ambient_temperature 300(2)
_diffrn_measured_fraction_theta_full 0.996
_diffrn_measured_fraction_theta_max 0.996
_diffrn_measurement_device_type 'NIST BT-1 High Resolution Powder Diffractometer'
_diffrn_measurement_method 'Constant Wavelength Neutron Diffraction'
_diffrn_radiation_monochromator Cu(311)
_diffrn_radiation_source Spallation
_diffrn_radiation_type neutron
_diffrn_radiation_wavelength 1.5402(2)
_diffrn_reflns_av_R_equivalents 0.0174
_diffrn_reflns_av_sigmaI/netI 0.0097
_diffrn_reflns_limit_h_max 10
_diffrn_reflns_limit_h_min -10
_diffrn_reflns_limit_k_max 30
_diffrn_reflns_limit_k_min -30
_diffrn_reflns_limit_l_max 10
_diffrn_reflns_limit_l_min -10
_diffrn_reflns_number 4037
_diffrn_reflns_theta_full 83.875
_diffrn_reflns_theta_max 80.00
_diffrn_standards_decay_% 60
_diffrn_standards_interval_count 100
_diffrn_standards_interval_time 10
_diffrn_standards_number 4037
_exptl_absorpt_coefficient_mu 0.12
_exptl_absorpt_correction_T_max 0.0210
_exptl_absorpt_correction_T_min 0.0208
_exptl_absorpt_correction_type cylinder
_exptl_absorpt_process_details IUCr
_exptl_crystal_colour white
_exptl_crystal_density_diffrn 4.816
_exptl_crystal_density_meas ?
_exptl_crystal_description powder
_exptl_crystal_size_max 0.00
_exptl_crystal_size_mid 0.00
_exptl_crystal_size_min 0.00
_pd_block_id 2014-08-13T20:41|Y3AL3O8CO3|Jun_Li|Overall
_pd_phase_name 'Y3Al3O8CO3 NIST neutron r.t.'
_refine_diff_density_max 1.124
_refine_diff_density_min -1.345
_refine_diff_density_rms 0.205
_refine_ls_extinction_expression Fc^*^=kFc[1+0.001xFc^2^\l^3^/sin(2\q)]^-1/4^
_refine_ls_goodness_of_fit_ref 1.157
_refine_ls_matrix_type full
_refine_ls_number_parameters 67
_refine_ls_number_reflns 3137
_refine_ls_number_restraints 0
_refine_ls_restrained_S_all 1.157
_refine_ls_R_factor_all 0.0251
_refine_ls_R_factor_gt 0.0243
_refine_ls_shift/su_max 0.050
_refine_ls_shift/su_mean 0.020
_refine_ls_structure_factor_coef Fsqd
_refine_ls_weighting_details 'calc w=1/[\s^2^(Fo^2^)+(0.0194P)^2^+12.3806P] where P=(Fo^2^+2Fc^2^)/3'
_refine_ls_weighting_scheme calc
_refine_ls_wR_factor_gt 0.0294
_refine_ls_wR_factor_ref 0.0303
_reflns_number_gt 3137
_reflns_number_total 3137
_reflns_threshold_expression >2sigma(I)
_cod_data_source_file ic502027k_si_002.cif
_cod_data_source_block Y3AL3O8CO3_25C_publ
_cod_depositor_comments
;
The following automatic conversions were performed:

'_geom_bond_publ_flag' value 'N' changed to 'n' according to
/home/saulius/struct/COD-crude-data--automatic-downloads/rss-feeds/ACS/lib/dictionaries/cif_core.dic
dictionary named 'cif_core.dic' version 2.4.2 from 2011-04-26 (19
times).

'_geom_angle_publ_flag' value 'N' changed to 'n' according
to
/home/saulius/struct/COD-crude-data--automatic-downloads/rss-feeds/ACS/lib/dictionaries/cif_core.dic
dictionary named 'cif_core.dic' version 2.4.2 from 2011-04-26 (12
times).

Automatic conversion script
Id: cif_fix_values 2827 2014-09-09 07:05:25Z andrius 

The following automatic conversions were performed:

'_exptl_crystal_density_meas' value 'not measured' was changed to '?'
- the value is perceived as not measured.

Automatic conversion script
Id: cif_fix_values 3008 2015-01-20 13:52:24Z robertas 

 Adding full bibliography for 4341423--4341424.cif.
;
_cod_original_cell_volume 123.08(1)
_cod_original_formula_sum 'C0.33 Al1.00 O3.66 Y'
_cod_database_code 4341423
_diffrn_reflns_2theta_min 10.00
_diffrn_reflns_2theta_max 160.00

loop_
_symmetry_equiv_pos_site_id
_symmetry_equiv_pos_as_xyz
1 +x,+y,+z
2 x-y,+x,+z+1/2
3 -y,x-y,+z
4 -x,-y,+z+1/2
5 y-x,-x,+z
6 +y,y-x,+z+1/2
7 y-x,+y,+z
8 -x,y-x,+z+1/2
9 -y,-x,+z
10 x-y,-y,+z+1/2
11 +x,x-y,+z
12 +y,+x,+z+1/2
-1 -x,-y,-z
-2 y-x,-x,-z+1/2
-3 +y,y-x,-z
-4 +x,+y,-z+1/2
-5 x-y,+x,-z
-6 -y,x-y,-z+1/2
-7 x-y,-y,-z
-8 +x,x-y,-z+1/2
-9 +y,+x,-z
-10 y-x,+y,-z+1/2
-11 -x,y-x,-z
-12 -y,-x,-z+1/2

loop_
_atom_site_aniso_label
_atom_site_aniso_U_11
_atom_site_aniso_U_12
_atom_site_aniso_U_13
_atom_site_aniso_U_22
_atom_site_aniso_U_23
_atom_site_aniso_U_33
Y 0.0121(5) 0.0061(2) 0.0 0.0121(5) 0.0 0.0797(18)
Oa 0.0378(7) 0.0189(4) 0.0 0.0378(7) 0.0 0.0370(13)
Al 0.048(6) 0.053(11) 0.0 0.106(22) 0.0 0.083(6)

loop_
_atom_site_type_symbol
_atom_site_label
_atom_site_fract_x
_atom_site_fract_y
_atom_site_fract_z
_atom_site_occupancy
_atom_site_thermal_displace_type
_atom_site_U_iso_or_equiv
_atom_site_symmetry_multiplicity
Y Y 0.0 0.0 0.0 1.0 Uani 0.035(1) 2
O Ob 0.0 0.0 0.25 0.67(1) Uiso 0.30(1) 2
O Oa 0.33333 0.66667 0.0893(2) 1.0 Uani 0.038(1) 4
O Oc 0.420(4) 0.210(2) 0.25 0.33(1) Uiso 0.35(1) 6
Al Al 0.375(4) 0.749(8) 0.25 0.33333 Uani 0.073(2) 6
C C 0.0 0.0 0.25 0.33(1) Uiso 0.051(2) 2

loop_
_atom_type_symbol
_atom_type_number_in_cell
Y 2.0
Al 2.0
O 7.328
C 0.664

loop_
_geom_angle_atom_site_label_1
_geom_angle_atom_site_label_2
_geom_angle_atom_site_label_3
_geom_angle
_geom_angle_site_symmetry_1
_geom_angle_site_symmetry_3
_geom_angle_publ_flag
Oa Y Oa 104.80(6) 1_445 1_545 n
Oa Y Oa 75.20(6) 1_445 -1_555 n
Oa Y Oa 180.0 1_445 -1_665 n
Al Ob Al 133.1(14) 1_445 1_545 n
Y Oa Al 122.7(9) 1_555 1_555 n
Y Oa Al 109.2(5) 1_555 3_665 n
Al Oc Al 171.7(8) 1_545 1_555 n
Al Oc Al 170.7(8) 1_545 5_565 n
Ob Al Ob 133.1(14) 1_565 1_665 n
Ob Al Oc 147.1(11) 1_565 1_555 n
Ob Al Oa 93.52(25) 1_665 1_555 n
Ob Al Oc 79.85(29) 1_665 1_555 n

loop_
_geom_bond_atom_site_label_1
_geom_bond_atom_site_label_2
_geom_bond_distance
_geom_bond_site_symmetry_2
_geom_bond_publ_flag
Y Oa 2.3222(10) 1_445 n
Y Oa 2.3222(10) 1_545 n
Y Oa 2.3222(10) 1_555 n
Y Oa 2.3222(10) -1_555 n
Y Oa 2.3222(10) -1_565 n
Y Oa 2.3222(10) -1_665 n
Al Ob 2.388(27) 1_555 n
Al Ob 2.006(11) 1_565 n
Al Ob 2.006(11) 1_665 n
Al Oa 1.707(5) 1_555 n
Al Oa 1.707(5) -2_565 n
Al Oc 2.072(23) 1_555 n
Al Oc 2.072(23) 3_555 n
Al Oc 1.914(7) 5_565 n
Al Oc 1.914(7) 5_665 n
Al Oc 2.661(27) 5_675 n
Al C 2.388(27) 1_555 n
Al C 2.006(11) 1_565 n
Al C 2.006(11) 1_665 n
